data_8101288
loop_
_publ_author_name
'R\"oschenthaler, Gerd-Volker'
'Przyborowski, Jan'
'Lork, Enno'

_publ_section_title
;
Crystal structure of 2,11-bis(isopropylimino)-5,5,6,6,7,7,8,8-octafluorododeca-
2,10-dien-4,9-dione, C~18~H~24~F~8~N~2~O~2~
;
_journal_issue 3
_journal_name_full 'Zeitschrift f\"ur Kristallographie - New Crystal Structures'
_journal_page_first 449
_journal_page_last 450
_journal_volume 215
_journal_year 2000
_chemical_formula_sum 'C18 H24 F8 N2 O2'
_chemical_formula_weight 452.39
_chemical_name_common
;
 2,11-Bis(isopropylimino)-5,5,6,6,7,7,8,8-octafluorododeca-2,10-dien-4,9-dion
;
_space_group_IT_number 2
_symmetry_cell_setting triclinic
_symmetry_space_group_name_Hall '-P 1'
_symmetry_space_group_name_H-M 'P -1'
_cell_angle_alpha 75.840(10)
_cell_angle_beta 81.49(2)
_cell_angle_gamma 75.35(2)
_cell_formula_units_Z 1
_cell_length_a 6.382(2)
_cell_length_b 8.8570(10)
_cell_length_c 10.061(2)
_cell_measurement_temperature 173(2)
_cell_volume 531.2(2)
_diffrn_ambient_temperature 173(2)
_exptl_crystal_density_diffrn 1.414
_cod_depositor_comments
;
The following automatic conversions were performed:
'_symmetry_cell_setting' value 'Triclinic' changed to 'triclinic'
according to '/home/saulius/struct/CIF-dictionaries/cif_core.dic'
dictionary named 'cif_core.dic' version 2.4.1 from 2010-06-29.

Automatic conversion script
Id: cif_fix_enum 1527 2010-12-29 10:47:43Z saulius 
;
_cod_database_code 8101288

loop_
_symmetry_equiv_pos_as_xyz
'x, y, z'
'-x, -y, -z'

loop_
_atom_site_label
_atom_site_type_symbol
_atom_site_fract_x
_atom_site_fract_y
_atom_site_fract_z
_atom_site_U_iso_or_equiv
_atom_site_adp_type
_atom_site_occupancy
_atom_site_calc_flag
_atom_site_refinement_flags
_atom_site_disorder_assembly
_atom_site_disorder_group
C1 C -0.2383(7) 0.3710(5) 1.0003(5) 0.0501(13) Uani 1 d . . .
H1A H -0.3086 0.2810 1.0369 0.081(6) Uiso 1 calc R . .
H1B H -0.3088 0.4401 0.9198 0.081(6) Uiso 1 calc R . .
H1C H -0.2516 0.4325 1.0712 0.081(6) Uiso 1 calc R . .
C2 C -0.0015(7) 0.3086(5) 0.9591(4) 0.0349(11) Uani 1 d . . .
N1 N 0.1266(6) 0.2218(4) 1.0546(3) 0.0380(9) Uani 1 d . . .
H1 H 0.266(9) 0.183(6) 1.020(5) 0.074(17) Uiso 1 d . . .
C7 C 0.0683(8) 0.1743(5) 1.2029(4) 0.0444(12) Uani 1 d . . .
H7 H -0.0571 0.2573 1.2312 0.057(13) Uiso 1 calc R . .
C8 C 0.0039(9) 0.0154(6) 1.2375(6) 0.0677(16) Uani 1 d . . .
H8A H -0.1169 0.0224 1.1848 0.081(6) Uiso 1 calc R . .
H8B H -0.0416 -0.0117 1.3362 0.081(6) Uiso 1 calc R . .
H8C H 0.1282 -0.0676 1.2141 0.081(6) Uiso 1 calc R . .
C9 C 0.2636(9) 0.1671(6) 1.2763(5) 0.0598(14) Uani 1 d . . .
H9A H 0.3904 0.0924 1.2433 0.081(6) Uiso 1 calc R . .
H9B H 0.2318 0.1307 1.3757 0.081(6) Uiso 1 calc R . .
H9C H 0.2943 0.2737 1.2573 0.081(6) Uiso 1 calc R . .
C3 C 0.0785(7) 0.3434(5) 0.8215(4) 0.0362(11) Uani 1 d . . .
H3 H -0.0178 0.4097 0.7562 0.040(11) Uiso 1 calc R . .
C4 C 0.2922(7) 0.2857(5) 0.7757(4) 0.0385(11) Uani 1 d . . .
O1 O 0.4408(5) 0.2007(4) 0.8482(3) 0.0482(9) Uani 1 d . . .
C5 C 0.3588(7) 0.3275(5) 0.6193(4) 0.0426(11) Uani 1 d . . .
F1 F 0.5040(5) 0.2038(3) 0.5810(3) 0.0709(10) Uani 1 d . . .
F2 F 0.1855(5) 0.3562(4) 0.5465(2) 0.0676(10) Uani 1 d . . .
C6 C 0.4577(7) 0.4747(5) 0.5755(4) 0.0388(11) Uani 1 d . . .
F3 F 0.6138(6) 0.4571(5) 0.6531(3) 0.0989(14) Uani 1 d . . .
F4 F 0.3010(6) 0.5983(3) 0.6052(3) 0.0984(14) Uani 1 d . . .

loop_
_atom_site_aniso_label
_atom_site_aniso_U_11
_atom_site_aniso_U_22
_atom_site_aniso_U_33
_atom_site_aniso_U_23
_atom_site_aniso_U_13
_atom_site_aniso_U_12
C1 0.037(3) 0.053(3) 0.063(3) -0.022(2) 0.000(2) -0.008(2)
C2 0.037(3) 0.033(2) 0.041(3) -0.0143(19) -0.003(2) -0.013(2)
N1 0.038(2) 0.041(2) 0.036(2) -0.0107(17) 0.0010(18) -0.0114(18)
C7 0.055(3) 0.041(2) 0.033(2) -0.0120(19) 0.009(2) -0.008(2)
C8 0.072(4) 0.058(3) 0.071(4) -0.004(3) 0.009(3) -0.030(3)
C9 0.091(4) 0.053(3) 0.040(3) -0.009(2) -0.017(3) -0.020(3)
C3 0.034(3) 0.040(2) 0.037(2) -0.0102(19) -0.009(2) -0.007(2)
C4 0.044(3) 0.040(2) 0.035(2) -0.0087(19) -0.006(2) -0.015(2)
O1 0.039(2) 0.062(2) 0.0367(17) -0.0067(14) -0.0022(15) -0.0035(16)
C5 0.041(3) 0.046(3) 0.040(3) -0.011(2) -0.003(2) -0.005(2)
F1 0.110(3) 0.0416(15) 0.0475(16) -0.0154(12) 0.0207(15) -0.0033(16)
F2 0.071(2) 0.106(2) 0.0400(15) -0.0069(14) -0.0160(14) -0.0489(18)
C6 0.037(3) 0.048(3) 0.032(2) -0.0133(19) -0.006(2) -0.005(2)
F3 0.107(3) 0.161(3) 0.0484(18) 0.0255(19) -0.0389(18) -0.094(3)
F4 0.130(3) 0.0452(17) 0.096(2) -0.0248(16) 0.072(2) -0.0144(19)

loop_
_geom_bond_atom_site_label_1
_geom_bond_atom_site_label_2
_geom_bond_distance
_geom_bond_site_symmetry_2
_geom_bond_publ_flag
C1 C2 1.505(6) . ?
C2 N1 1.318(5) . ?
C2 C3 1.391(6) . ?
N1 C7 1.466(5) . ?
C7 C8 1.511(6) . ?
C7 C9 1.521(6) . ?
C3 C4 1.382(6) . ?
C4 O1 1.254(5) . ?
C4 C5 1.546(6) . ?
C5 F1 1.339(5) . ?
C5 F2 1.353(5) . ?
C5 C6 1.531(6) . ?
C6 F3 1.311(5) . ?
C6 F4 1.344(5) . ?
C6 C6 1.532(8) 2_666 ?
